data_8103247
loop_
_publ_author_name
'Zhong-Hai Ni'
'Guo-Ling Li'
'Jing Nie'

_publ_section_title
;
 Crystal structure of
 (tris(1-pyrazolylethyl)amine-?4N,N',N'',N''')silver(I)]
 hexafluorophosphate, [Ag(C15H21N7](PF6)
;
_journal_issue 4
_journal_name_full 'Zeitschrift f\"ur Kristallographie - New Crystal Structures'
_journal_page_first 579
_journal_volume 226
_journal_year 2011
_chemical_formula_moiety 'C15 H21 Ag N7, F6 P '
_chemical_formula_sum 'C15 H21 Ag F6 N7 P'
_chemical_formula_weight 552.23
_chemical_name_systematic
; 
 [(Tris(1-pyrazolylethyl)-amine-<i>N</i>,<i>N'</i>,<i>N''</i>,
<i>N'''</i>)-argentum^I^] hexafluorophosphate 
;
_space_group_IT_number 61
_symmetry_cell_setting orthorhombic
_symmetry_space_group_name_Hall '-P 2ac 2ab'
_symmetry_space_group_name_H-M 'P b c a'
_atom_sites_solution_hydrogens geom
_atom_sites_solution_primary direct
_atom_sites_solution_secondary difmap
_audit_creation_method SHELXL-97
_cell_angle_alpha 90.00
_cell_angle_beta 90.00
_cell_angle_gamma 90.00
_cell_formula_units_Z 8
_cell_length_a 15.449(3)
_cell_length_b 16.714(3)
_cell_length_c 16.714(3)
_cell_measurement_reflns_used 2480
_cell_measurement_temperature 123(2)
_cell_measurement_theta_max 26.78
_cell_measurement_theta_min 2.36
_cell_volume 4315.8(14)
_computing_cell_refinement 'SAINT-Plus (Bruker, 2001)'
_computing_data_collection 'APEX2 (Bruker, 2004)'
_computing_data_reduction SAINT-Plus
_computing_molecular_graphics 'XP (Sheldrick, 1998)'
_computing_publication_material XP
_computing_structure_refinement 'SHELXL-97 (Sheldrick, 2008)'
_computing_structure_solution 'SHELXS-97 (Sheldrick, 2008)'
_diffrn_ambient_temperature 123(2)
_diffrn_measured_fraction_theta_full 0.987
_diffrn_measured_fraction_theta_max 0.987
_diffrn_measurement_device_type 'Bruker APEX II CCD area-detector'
_diffrn_measurement_method '\f and \w scans'
_diffrn_radiation_monochromator graphite
_diffrn_radiation_source 'fine-focus sealed tube'
_diffrn_radiation_type MoK\a
_diffrn_radiation_wavelength 0.71073
_diffrn_reflns_av_R_equivalents 0.0688
_diffrn_reflns_av_sigmaI/netI 0.0338
_diffrn_reflns_limit_h_max 18
_diffrn_reflns_limit_h_min -18
_diffrn_reflns_limit_k_max 19
_diffrn_reflns_limit_k_min -20
_diffrn_reflns_limit_l_max 19
_diffrn_reflns_limit_l_min -20
_diffrn_reflns_number 26576
_diffrn_reflns_theta_full 25.25
_diffrn_reflns_theta_max 25.25
_diffrn_reflns_theta_min 3.03
_diffrn_standards_decay_% 0
_diffrn_standards_interval_count 0
_diffrn_standards_interval_time 0
_diffrn_standards_number 0
_exptl_absorpt_coefficient_mu 1.075
_exptl_absorpt_correction_T_max 0.9582
_exptl_absorpt_correction_T_min 0.9237
_exptl_absorpt_correction_type multi-scan
_exptl_absorpt_process_details SADABS
_exptl_crystal_colour Brown
_exptl_crystal_density_diffrn 1.700
_exptl_crystal_density_method 'not measured'
_exptl_crystal_description Needle
_exptl_crystal_F_000 2208
_exptl_crystal_size_max 0.20
_exptl_crystal_size_mid 0.06
_exptl_crystal_size_min 0.04
_refine_diff_density_max 0.785
_refine_diff_density_min -0.832
_refine_diff_density_rms 0.106
_refine_ls_extinction_method none
_refine_ls_goodness_of_fit_ref 1.239
_refine_ls_hydrogen_treatment noref
_refine_ls_matrix_type full
_refine_ls_number_parameters 290
_refine_ls_number_reflns 3859
_refine_ls_number_restraints 30
_refine_ls_restrained_S_all 1.242
_refine_ls_R_factor_all 0.0700
_refine_ls_R_factor_gt 0.0688
_refine_ls_shift/su_max 0.000
_refine_ls_shift/su_mean 0.000
_refine_ls_structure_factor_coef Fsqd
_refine_ls_weighting_details 'calc w=1/[\s^2^(Fo^2^)+(0.0897P)^2^+24.4062P] where P=(Fo^2^+2Fc^2^)/3'
_refine_ls_weighting_scheme calc
_refine_ls_wR_factor_gt 0.1990
_refine_ls_wR_factor_ref 0.1996
_reflns_number_gt 3830
_reflns_number_total 3859
_reflns_threshold_expression >2sigma(I)
_cod_data_source_file 1267-3589.cff
_cod_data_source_block 2
_cod_depositor_comments
;
The following automatic conversions were performed:

'_symmetry_cell_setting' value 'Orthorhombic' changed to
'orthorhombic' according to
/home/saulius/struct/CIF-dictionaries/cif_core.dic dictionary named
'cif_core.dic' version 2.4.1 from 2010-06-29.

Automatic conversion script
Id: cif_fix_values 1715 2011-07-08 13:25:40Z adriana 
;
_cod_original_cell_volume 4315.9(15)
_cod_original_sg_symbol_H-M Pbca
_cod_database_code 8103247

loop_
_symmetry_equiv_pos_as_xyz
'x, y, z'
'-x+1/2, -y, z+1/2'
'-x, y+1/2, -z+1/2'
'x+1/2, -y+1/2, -z'
'-x, -y, -z'
'x-1/2, y, -z-1/2'
'x, -y-1/2, z-1/2'
'-x-1/2, y-1/2, z'

loop_
_atom_site_label
_atom_site_type_symbol
_atom_site_fract_x
_atom_site_fract_y
_atom_site_fract_z
_atom_site_U_iso_or_equiv
_atom_site_adp_type
_atom_site_occupancy
_atom_site_symmetry_multiplicity
_atom_site_calc_flag
_atom_site_refinement_flags
_atom_site_disorder_assembly
_atom_site_disorder_group
Ag1 Ag 0.79842(3) 0.00853(3) 0.23369(3) 0.0269(2) Uani 1 1 d . . .
N1 N 0.6971(3) 0.1072(3) 0.3036(3) 0.0256(12) Uani 1 1 d . . .
N2 N 0.7466(4) -0.0569(3) 0.4085(3) 0.0290(12) Uani 1 1 d . . .
N3 N 0.8039(4) -0.0660(4) 0.3464(4) 0.0332(14) Uani 1 1 d . . .
N4 N 0.8765(4) 0.1818(4) 0.2270(3) 0.0292(13) Uani 1 1 d . . .
N5 N 0.8853(3) 0.1091(3) 0.1923(4) 0.0292(13) Uani 1 1 d . . .
N6 N 0.6944(4) -0.0136(4) 0.1354(4) 0.0302(13) Uani 1 1 d . . .
N7 N 0.6189(4) 0.0290(4) 0.1341(4) 0.0303(13) Uani 1 1 d . . .
C1 C 0.6760(5) -0.0797(4) 0.0931(5) 0.0382(17) Uani 1 1 d . . .
H1 H 0.7153 -0.1208 0.0836 0.046 Uiso 1 1 calc R . .
C2 C 0.5908(6) -0.0797(5) 0.0647(6) 0.051(2) Uani 1 1 d . . .
H2 H 0.5634 -0.1190 0.0345 0.061 Uiso 1 1 calc R . .
C3 C 0.5567(5) -0.0089(5) 0.0917(6) 0.042(2) Uani 1 1 d . . .
H3 H 0.5009 0.0098 0.0824 0.051 Uiso 1 1 calc R . .
C4 C 0.6139(5) 0.1081(4) 0.1713(4) 0.0334(16) Uani 1 1 d . . .
H4A H 0.5632 0.1354 0.1508 0.040 Uiso 1 1 calc R . .
H4B H 0.6643 0.1387 0.1552 0.040 Uiso 1 1 calc R . .
C5 C 0.6093(4) 0.1073(4) 0.2633(4) 0.0329(16) Uani 1 1 d . . .
H5A H 0.5773 0.1540 0.2810 0.039 Uiso 1 1 calc R . .
H5B H 0.5775 0.0603 0.2803 0.039 Uiso 1 1 calc R . .
C6 C 0.7343(5) 0.1891(4) 0.3003(5) 0.0358(16) Uani 1 1 d . . .
H6A H 0.7101 0.2206 0.3436 0.043 Uiso 1 1 calc R . .
H6B H 0.7172 0.2140 0.2503 0.043 Uiso 1 1 calc R . .
C7 C 0.8338(5) 0.1907(4) 0.3067(4) 0.0320(15) Uani 1 1 d . . .
H7A H 0.8517 0.2410 0.3306 0.038 Uiso 1 1 calc R . .
H7B H 0.8527 0.1478 0.3415 0.038 Uiso 1 1 calc R . .
C8 C 0.9051(5) 0.2402(4) 0.1775(5) 0.0386(17) Uani 1 1 d . . .
H8 H 0.9054 0.2947 0.1886 0.046 Uiso 1 1 calc R . .
C9 C 0.9340(5) 0.2047(5) 0.1074(4) 0.0367(17) Uani 1 1 d . . .
H9 H 0.9571 0.2296 0.0625 0.044 Uiso 1 1 calc R . .
C10 C 0.9207(4) 0.1237(4) 0.1195(4) 0.0302(15) Uani 1 1 d . . .
H10 H 0.9343 0.0842 0.0823 0.036 Uiso 1 1 calc R . .
C11 C 0.6893(4) 0.0818(4) 0.3887(4) 0.0289(15) Uani 1 1 d . . .
H11A H 0.6438 0.1130 0.4138 0.035 Uiso 1 1 calc R . .
H11B H 0.7430 0.0944 0.4160 0.035 Uiso 1 1 calc R . .
C12 C 0.6696(5) -0.0061(4) 0.4011(5) 0.0343(17) Uani 1 1 d . . .
H12A H 0.6349 -0.0118 0.4491 0.041 Uiso 1 1 calc R . .
H12B H 0.6352 -0.0250 0.3564 0.041 Uiso 1 1 calc R . .
C13 C 0.7688(5) -0.1047(4) 0.4707(4) 0.0338(16) Uani 1 1 d . . .
H13 H 0.7393 -0.1093 0.5190 0.041 Uiso 1 1 calc R . .
C14 C 0.8425(5) -0.1449(4) 0.4495(5) 0.0375(17) Uani 1 1 d . . .
H14 H 0.8730 -0.1818 0.4802 0.045 Uiso 1 1 calc R . .
C15 C 0.8626(5) -0.1188(4) 0.3720(4) 0.0319(15) Uani 1 1 d . . .
H15 H 0.9101 -0.1359 0.3425 0.038 Uiso 1 1 calc R . .
P1 P 0.54428(11) 0.34806(11) 0.12336(11) 0.0301(6) Uani 0.780(7) 1 d PD A 1
F1 F 0.5095(5) 0.4061(4) 0.1947(4) 0.064(2) Uani 0.780(7) 1 d PD A 1
F2 F 0.4460(4) 0.3418(4) 0.0918(5) 0.067(2) Uani 0.780(7) 1 d PD A 1
F3 F 0.5318(5) 0.2756(4) 0.1839(5) 0.075(2) Uani 0.780(7) 1 d PD A 1
F4 F 0.6400(4) 0.3558(5) 0.1592(5) 0.075(2) Uani 0.780(7) 1 d PD A 1
F5 F 0.5557(7) 0.4254(5) 0.0688(6) 0.095(3) Uani 0.780(7) 1 d PD A 1
F6 F 0.5800(6) 0.2954(5) 0.0521(4) 0.081(3) Uani 0.780(7) 1 d PD A 1
P1' P 0.54428(11) 0.34806(11) 0.12336(11) 0.0301(6) Uani 0.22 1 d PD A 2
F1' F 0.4489(11) 0.3548(16) 0.1603(14) 0.064(2) Uani 0.22 1 d PD A 2
F2' F 0.5084(17) 0.3854(15) 0.0410(12) 0.067(2) Uani 0.22 1 d PD A 2
F3' F 0.5061(16) 0.2625(9) 0.0898(16) 0.075(2) Uani 0.22 1 d PD A 2
F4' F 0.5840(16) 0.2964(16) 0.1945(14) 0.075(2) Uani 0.22 1 d PD A 2
F5' F 0.591(2) 0.4248(12) 0.1538(18) 0.095(3) Uani 0.22 1 d PD A 2
F6' F 0.6271(15) 0.314(2) 0.0772(16) 0.081(3) Uani 0.22 1 d PD A 2

loop_
_atom_site_aniso_label
_atom_site_aniso_U_11
_atom_site_aniso_U_22
_atom_site_aniso_U_33
_atom_site_aniso_U_23
_atom_site_aniso_U_13
_atom_site_aniso_U_12
Ag1 0.0271(3) 0.0253(3) 0.0283(4) 0.00145(19) 0.0024(2) 0.00056(19)
N1 0.029(3) 0.022(3) 0.026(3) 0.001(2) 0.002(2) -0.001(2)
N2 0.032(3) 0.030(3) 0.025(3) 0.007(2) 0.007(2) -0.004(2)
N3 0.035(3) 0.033(3) 0.032(3) 0.010(3) 0.001(2) 0.002(2)
N4 0.031(3) 0.028(3) 0.029(3) 0.001(2) -0.003(2) -0.006(2)
N5 0.023(3) 0.027(3) 0.037(3) 0.000(3) 0.000(2) -0.003(2)
N6 0.031(3) 0.034(3) 0.025(3) 0.003(2) 0.001(2) 0.003(2)
N7 0.028(3) 0.034(3) 0.029(3) 0.009(3) -0.002(2) -0.002(2)
C1 0.053(5) 0.026(4) 0.035(4) 0.002(3) -0.005(4) -0.002(3)
C2 0.054(5) 0.032(4) 0.066(6) 0.003(4) -0.034(4) -0.010(4)
C3 0.029(4) 0.042(4) 0.057(5) 0.006(4) -0.016(4) -0.008(3)
C4 0.032(4) 0.030(4) 0.038(4) 0.011(3) -0.001(3) 0.006(3)
C5 0.021(3) 0.035(4) 0.043(4) 0.005(3) 0.005(3) 0.009(3)
C6 0.042(4) 0.024(3) 0.041(4) -0.006(3) 0.008(3) 0.002(3)
C7 0.042(4) 0.033(4) 0.021(3) -0.005(3) -0.001(3) -0.008(3)
C8 0.048(4) 0.028(4) 0.040(4) 0.005(3) -0.005(3) -0.004(3)
C9 0.044(4) 0.039(4) 0.027(4) 0.010(3) -0.001(3) -0.005(3)
C10 0.027(3) 0.038(4) 0.026(3) -0.005(3) 0.000(3) 0.000(3)
C11 0.027(3) 0.035(4) 0.024(4) 0.000(3) 0.004(3) 0.003(3)
C12 0.032(4) 0.040(4) 0.031(4) 0.008(3) 0.006(3) -0.002(3)
C13 0.042(4) 0.036(4) 0.023(3) 0.001(3) 0.001(3) -0.002(3)
C14 0.049(4) 0.029(4) 0.034(4) 0.006(3) -0.009(3) 0.002(3)
C15 0.036(4) 0.031(4) 0.029(4) 0.001(3) 0.006(3) 0.000(3)
P1 0.0315(10) 0.0282(10) 0.0306(10) 0.0023(7) -0.0008(8) 0.0010(7)
F1 0.073(5) 0.077(5) 0.041(4) -0.018(3) -0.011(3) 0.039(4)
F2 0.051(4) 0.052(4) 0.099(6) -0.013(4) -0.037(4) 0.009(3)
F3 0.069(5) 0.048(4) 0.109(6) 0.049(4) 0.021(4) 0.012(3)
F4 0.031(3) 0.089(6) 0.104(6) -0.030(5) -0.010(4) 0.002(3)
F5 0.133(8) 0.051(4) 0.100(7) 0.031(5) 0.051(6) 0.010(5)
F6 0.111(7) 0.083(6) 0.050(5) -0.035(4) -0.019(4) 0.058(6)
P1' 0.0315(10) 0.0282(10) 0.0306(10) 0.0023(7) -0.0008(8) 0.0010(7)
F1' 0.073(5) 0.077(5) 0.041(4) -0.018(3) -0.011(3) 0.039(4)
F2' 0.051(4) 0.052(4) 0.099(6) -0.013(4) -0.037(4) 0.009(3)
F3' 0.069(5) 0.048(4) 0.109(6) 0.049(4) 0.021(4) 0.012(3)
F4' 0.031(3) 0.089(6) 0.104(6) -0.030(5) -0.010(4) 0.002(3)
F5' 0.133(8) 0.051(4) 0.100(7) 0.031(5) 0.051(6) 0.010(5)
F6' 0.111(7) 0.083(6) 0.050(5) -0.035(4) -0.019(4) 0.058(6)

loop_
_atom_type_symbol
_atom_type_description
_atom_type_scat_dispersion_real
_atom_type_scat_dispersion_imag
_atom_type_scat_source
C C 0.0033 0.0016 'International Tables Vol C Tables 4.2.6.8 and 6.1.1.4'
H H 0.0000 0.0000 'International Tables Vol C Tables 4.2.6.8 and 6.1.1.4'
N N 0.0061 0.0033 'International Tables Vol C Tables 4.2.6.8 and 6.1.1.4'
F F 0.0171 0.0103 'International Tables Vol C Tables 4.2.6.8 and 6.1.1.4'
P P 0.1023 0.0942 'International Tables Vol C Tables 4.2.6.8 and 6.1.1.4'
Ag Ag -0.8971 1.1015 'International Tables Vol C Tables 4.2.6.8 and 6.1.1.4'

loop_
_geom_angle_atom_site_label_1
_geom_angle_atom_site_label_2
_geom_angle_atom_site_label_3
_geom_angle
N3 Ag1 N5 130.0(2)
N3 Ag1 N6 121.8(2)
N5 Ag1 N6 108.2(2)
N3 Ag1 N1 89.9(2)
N5 Ag1 N1 91.34(19)
N6 Ag1 N1 90.13(19)
C6 N1 C11 109.2(6)
C6 N1 C5 109.2(5)
C11 N1 C5 110.7(5)
C6 N1 Ag1 109.9(4)
C11 N1 Ag1 107.6(4)
C5 N1 Ag1 110.2(4)
C13 N2 N3 110.6(6)
C13 N2 C12 127.7(6)
N3 N2 C12 121.6(6)
C15 N3 N2 105.6(6)
C15 N3 Ag1 131.0(5)
N2 N3 Ag1 123.0(4)
N5 N4 C8 110.7(6)
N5 N4 C7 121.1(5)
C8 N4 C7 128.1(6)
C10 N5 N4 105.3(5)
C10 N5 Ag1 130.4(5)
N4 N5 Ag1 118.5(4)
C1 N6 N7 103.9(6)
C1 N6 Ag1 130.5(5)
N7 N6 Ag1 121.2(5)
C3 N7 N6 111.8(6)
C3 N7 C4 127.5(6)
N6 N7 C4 120.6(6)
N6 C1 C2 112.2(7)
N6 C1 H1 123.9
C2 C1 H1 123.9
C3 C2 C1 104.5(7)
C3 C2 H2 127.8
C1 C2 H2 127.8
N7 C3 C2 107.7(7)
N7 C3 H3 126.1
C2 C3 H3 126.1
N7 C4 C5 114.8(6)
N7 C4 H4A 108.6
C5 C4 H4A 108.6
N7 C4 H4B 108.6
C5 C4 H4B 108.6
H4A C4 H4B 107.5
N1 C5 C4 113.8(5)
N1 C5 H5A 108.8
C4 C5 H5A 108.8
N1 C5 H5B 108.8
C4 C5 H5B 108.8
H5A C5 H5B 107.7
N1 C6 C7 113.6(6)
N1 C6 H6A 108.8
C7 C6 H6A 108.8
N1 C6 H6B 108.8
C7 C6 H6B 108.8
H6A C6 H6B 107.7
N4 C7 C6 112.1(6)
N4 C7 H7A 109.2
C6 C7 H7A 109.2
N4 C7 H7B 109.2
C6 C7 H7B 109.2
H7A C7 H7B 107.9
N4 C8 C9 108.2(6)
N4 C8 H8 125.9
C9 C8 H8 125.9
C8 C9 C10 104.3(6)
C8 C9 H9 127.8
C10 C9 H9 127.8
N5 C10 C9 111.5(6)
N5 C10 H10 124.2
C9 C10 H10 124.2
N1 C11 C12 115.0(6)
N1 C11 H11A 108.5
C12 C11 H11A 108.5
N1 C11 H11B 108.5
C12 C11 H11B 108.5
H11A C11 H11B 107.5
N2 C12 C11 114.2(6)
N2 C12 H12A 108.7
C11 C12 H12A 108.7
N2 C12 H12B 108.7
C11 C12 H12B 108.7
H12A C12 H12B 107.6
N2 C13 C14 107.5(6)
N2 C13 H13 126.2
C14 C13 H13 126.2
C13 C14 C15 105.7(6)
C13 C14 H14 127.2
C15 C14 H14 127.2
N3 C15 C14 110.6(7)
N3 C15 H15 124.7
C14 C15 H15 124.7
F6 P1 F3 95.7(5)
F6 P1 F5 88.9(5)
F3 P1 F5 175.3(5)
F6 P1 F4 90.3(5)
F3 P1 F4 86.3(5)
F5 P1 F4 92.6(6)
F6 P1 F2 92.6(5)
F3 P1 F2 92.6(5)
F5 P1 F2 88.2(5)
F4 P1 F2 177.0(4)
F6 P1 F1 177.2(5)
F3 P1 F1 87.0(4)
F5 P1 F1 88.4(4)
F4 P1 F1 89.0(4)
F2 P1 F1 88.1(4)

loop_
_geom_bond_atom_site_label_1
_geom_bond_atom_site_label_2
_geom_bond_distance
Ag1 N3 2.260(6)
Ag1 N5 2.259(5)
Ag1 N6 2.328(6)
Ag1 N1 2.557(5)
N1 C6 1.485(9)
N1 C11 1.490(9)
N1 C5 1.513(9)
N2 C13 1.356(9)
N2 N3 1.372(8)
N2 C12 1.466(9)
N3 C15 1.336(9)
N4 N5 1.353(8)
N4 C8 1.354(9)
N4 C7 1.493(9)
N5 C10 1.357(9)
N6 C1 1.342(10)
N6 N7 1.368(8)
N7 C3 1.351(10)
N7 C4 1.462(9)
C1 C2 1.399(11)
C1 H1 0.9300
C2 C3 1.372(12)
C2 H2 0.9300
C3 H3 0.9300
C4 C5 1.540(10)
C4 H4A 0.9700
C4 H4B 0.9700
C5 H5A 0.9700
C5 H5B 0.9700
C6 C7 1.541(10)
C6 H6A 0.9700
C6 H6B 0.9700
C7 H7A 0.9700
C7 H7B 0.9700
C8 C9 1.388(11)
C8 H8 0.9300
C9 C10 1.384(11)
C9 H9 0.9300
C10 H10 0.9300
C11 C12 1.514(10)
C11 H11A 0.9700
C11 H11B 0.9700
C12 H12A 0.9700
C12 H12B 0.9700
C13 C14 1.370(11)
C13 H13 0.9300
C14 C15 1.401(10)
C14 H14 0.9300
C15 H15 0.9300
P1 F6 1.580(6)
P1 F3 1.589(6)
P1 F5 1.592(7)
P1 F4 1.602(6)
P1 F2 1.611(6)
P1 F1 1.628(6)
